data_1545389
loop_
_publ_author_name
'Mendelsohn, Brian A.'
'Barnscher, Stuart D.'
'Snyder, Josh T.'
'An, Zili'
'Dodd, Jennifer M.'
'Dugal-Tessier, Julien'

_publ_section_title
;
 Investigation of Hydrophilic Auristatin Derivatives for Use in Antibody
 Drug Conjugates.
;
_journal_issue 2
_journal_name_full 'Bioconjugate chemistry'
_journal_page_first 371
_journal_page_last 381
_journal_paper_doi 10.1021/acs.bioconjchem.6b00530
_journal_volume 28
_journal_year 2017
_chemical_absolute_configuration ad
_chemical_formula_moiety 'C37 H65 N6 O6, C2 F3 O2, C2 H3 N'
_chemical_formula_sum 'C41 H68 F3 N7 O8'
_chemical_formula_weight 844.02
_space_group_crystal_system monoclinic
_space_group_IT_number 4
_space_group_name_Hall 'P 2yb'
_space_group_name_H-M_alt 'P 1 21 1'
_symmetry_space_group_name_Hall 'P 2yb'
_symmetry_space_group_name_H-M 'P 1 21 1'
_atom_sites_solution_hydrogens geom
_audit_creation_method SHELXL-2014/6
_cell_angle_alpha 90
_cell_angle_beta 93.466(3)
_cell_angle_gamma 90
_cell_formula_units_Z 2
_cell_length_a 9.4629(4)
_cell_length_b 15.2084(7)
_cell_length_c 15.6029(6)
_cell_measurement_reflns_used 9634
_cell_measurement_temperature 100(2)
_cell_measurement_theta_max 69.34
_cell_measurement_theta_min 4.06
_cell_volume 2241.39(16)
_computing_cell_refinement 'Bruker SAINT'
_computing_data_collection 'Bruker APEX2'
_computing_data_reduction 'Bruker SAINT'
_computing_molecular_graphics 'Bruker SHELXTL'
_computing_publication_material 'Bruker SHELXTL'
_computing_structure_refinement 'SHELXL-2014/6 (Sheldrick, 2014)'
_computing_structure_solution 'SHELXS-97 (Sheldrick 2008)'
_diffrn_ambient_temperature 100(2)
_diffrn_detector_area_resol_mean 8.3333
_diffrn_measured_fraction_theta_full 0.966
_diffrn_measured_fraction_theta_max 0.959
_diffrn_measurement_device_type 'Bruker APEX-II CCD'
_diffrn_measurement_method '\f and \w scans'
_diffrn_radiation_type CuK\a
_diffrn_radiation_wavelength 1.54178
_diffrn_reflns_av_unetI/netI 0.0286
_diffrn_reflns_Laue_measured_fraction_full 0.966
_diffrn_reflns_Laue_measured_fraction_max 0.959
_diffrn_reflns_limit_h_max 11
_diffrn_reflns_limit_h_min -11
_diffrn_reflns_limit_k_max 18
_diffrn_reflns_limit_k_min -18
_diffrn_reflns_limit_l_max 18
_diffrn_reflns_limit_l_min -18
_diffrn_reflns_number 18345
_diffrn_reflns_point_group_measured_fraction_full 0.966
_diffrn_reflns_point_group_measured_fraction_max 0.953
_diffrn_reflns_theta_full 67.679
_diffrn_reflns_theta_max 69.486
_diffrn_reflns_theta_min 2.837
_diffrn_source 'I\mS micro--focus source'
_exptl_absorpt_coefficient_mu 0.791
_exptl_absorpt_correction_T_max 0.75
_exptl_absorpt_correction_T_min 0.66
_exptl_absorpt_correction_type multi-scan
_exptl_absorpt_process_details 'twinabs (Bruker AXS Inc.)'
_exptl_crystal_colour colorless
_exptl_crystal_density_diffrn 1.251
_exptl_crystal_description platelet
_exptl_crystal_F_000 908
_exptl_crystal_size_max 0.200
_exptl_crystal_size_mid 0.200
_exptl_crystal_size_min 0.040
_refine_diff_density_max 0.203
_refine_diff_density_min -0.144
_refine_diff_density_rms 0.031
_refine_ls_abs_structure_details
; 
 Flack x determined using 3710 quotients [(I+)-(I-)]/[(I+)+(I-)] 
 (Parsons, Flack and Wagner, Acta Cryst. B69 (2013) 249-259). 
;
_refine_ls_abs_structure_Flack -0.01(5)
_refine_ls_extinction_method none
_refine_ls_goodness_of_fit_ref 1.048
_refine_ls_hydrogen_treatment constr
_refine_ls_matrix_type full
_refine_ls_number_parameters 545
_refine_ls_number_reflns 18345
_refine_ls_number_restraints 1
_refine_ls_restrained_S_all 1.048
_refine_ls_R_factor_all 0.0325
_refine_ls_R_factor_gt 0.0312
_refine_ls_shift/su_max 0.000
_refine_ls_shift/su_mean 0.000
_refine_ls_structure_factor_coef Fsqd
_refine_ls_weighting_details 'w=1/[\s^2^(Fo^2^)+(0.0611P)^2^+0.1693P] where P=(Fo^2^+2Fc^2^)/3'
_refine_ls_weighting_scheme calc
_refine_ls_wR_factor_gt 0.0913
_refine_ls_wR_factor_ref 0.0926
_reflns_Friedel_coverage 0.912
_reflns_Friedel_fraction_full 0.966
_reflns_Friedel_fraction_max 0.947
_reflns_number_gt 17660
_reflns_number_total 18345
_reflns_threshold_expression 'I > 2\s(I)'
_cod_data_source_file bc6b00530_si_001.cif
_cod_data_source_block twin5new
_cod_database_code 1545389
_shelx_space_group_comment
; 
The symmetry employed for this shelxl refinement is uniquely defined 
by the following loop, which should always be used as a source of 
symmetry information in preference to the above space-group names. 
They are only intended as comments. 
;
_shelx_estimated_absorpt_t_min 0.858
_shelx_estimated_absorpt_t_max 0.969
_shelxl_version_number 2014/6

loop_
_space_group_symop_operation_xyz
'x, y, z'
'-x, y+1/2, -z'

loop_
_atom_site_label
_atom_site_type_symbol
_atom_site_fract_x
_atom_site_fract_y
_atom_site_fract_z
_atom_site_U_iso_or_equiv
_atom_site_adp_type
_atom_site_occupancy
_atom_site_site_symmetry_order
_atom_site_calc_flag
_atom_site_refinement_flags_posn
_atom_site_refinement_flags_adp
O1 O 0.44432(18) 0.35129(11) 0.99989(10) 0.0228(3) Uani 1 1 d . .
O2 O 0.08960(18) 0.46001(11) 0.85299(11) 0.0226(3) Uani 1 1 d . .
O3 O 0.49510(18) 0.47298(11) 0.80412(11) 0.0229(4) Uani 1 1 d . .
O4 O 0.31001(18) 0.48361(11) 0.61189(11) 0.0240(4) Uani 1 1 d . .
O5 O 0.29883(19) 0.52210(11) 0.40906(11) 0.0236(4) Uani 1 1 d . .
O6 O 0.3787(2) 0.80940(12) 0.30867(12) 0.0312(4) Uani 1 1 d . .
N1 N 0.3596(2) 0.41921(13) 1.11542(13) 0.0203(4) Uani 1 1 d . .
H1N H 0.2923 0.4531 1.1337 0.024 Uiso 1 1 calc R U
N2 N 0.2414(3) 0.24076(16) 1.28617(15) 0.0303(5) Uani 1 1 d . .
N3 N 0.3306(2) 0.57677(13) 0.82211(12) 0.0195(4) Uani 1 1 d . .
N4 N 0.4325(2) 0.61148(12) 0.49846(12) 0.0188(4) Uani 1 1 d . .
N5 N 0.2738(2) 0.67440(12) 0.30576(12) 0.0194(4) Uani 1 1 d . .
H5N H 0.2455 0.6297 0.2733 0.023 Uiso 1 1 calc R U
N6 N 0.3992(2) 0.81632(13) 0.14079(13) 0.0198(4) Uani 1 1 d . .
H6A H 0.4384 0.8524 0.1823 0.024 Uiso 1 1 calc R U
H6B H 0.4608 0.8124 0.0984 0.024 Uiso 1 1 calc R U
C1 C 0.3543(3) 0.21543(17) 1.15573(17) 0.0269(5) Uani 1 1 d . .
H1 H 0.4240 0.2322 1.1175 0.032 Uiso 1 1 calc R U
C2 C 0.2696(3) 0.14279(18) 1.13753(19) 0.0334(6) Uani 1 1 d . .
H2 H 0.2807 0.1091 1.0871 0.040 Uiso 1 1 calc R U
C3 C 0.1683(3) 0.1200(2) 1.1942(2) 0.0356(6) Uani 1 1 d . .
H3 H 0.1068 0.0714 1.1831 0.043 Uiso 1 1 calc R U
C4 C 0.1597(3) 0.17037(19) 1.2675(2) 0.0342(6) Uani 1 1 d . .
H4 H 0.0918 0.1542 1.3070 0.041 Uiso 1 1 calc R U
C5 C 0.3373(3) 0.26368(16) 1.22978(16) 0.0240(5) Uani 1 1 d . .
C6 C 0.4249(3) 0.34445(17) 1.25288(15) 0.0249(5) Uani 1 1 d . .
H6C H 0.5080 0.3263 1.2902 0.030 Uiso 1 1 calc R U
H6D H 0.3675 0.3847 1.2866 0.030 Uiso 1 1 calc R U
C7 C 0.4772(3) 0.39519(16) 1.17592(15) 0.0222(5) Uani 1 1 d . .
H7A H 0.5270 0.4491 1.1965 0.027 Uiso 1 1 calc R U
H7B H 0.5454 0.3584 1.1463 0.027 Uiso 1 1 calc R U
C8 C 0.3489(2) 0.39250(14) 1.03400(14) 0.0186(4) Uani 1 1 d . .
C9 C 0.2064(2) 0.40930(15) 0.98598(14) 0.0199(5) Uani 1 1 d . .
H9 H 0.1512 0.4511 1.0204 0.024 Uiso 1 1 calc R U
C10 C 0.1262(3) 0.32179(17) 0.97900(17) 0.0271(5) Uani 1 1 d . .
H10A H 0.1804 0.2795 0.9468 0.041 Uiso 1 1 calc R U
H10B H 0.0333 0.3312 0.9491 0.041 Uiso 1 1 calc R U
H10C H 0.1135 0.2987 1.0367 0.041 Uiso 1 1 calc R U
C11 C 0.2255(2) 0.45044(15) 0.89762(15) 0.0192(5) Uani 1 1 d . .
H11 H 0.2853 0.4106 0.8639 0.023 Uiso 1 1 calc R U
C12 C 0.0778(3) 0.4165(2) 0.77271(18) 0.0377(7) Uani 1 1 d . .
H12A H 0.1513 0.4382 0.7364 0.057 Uiso 1 1 calc R U
H12B H -0.0157 0.4281 0.7445 0.057 Uiso 1 1 calc R U
H12C H 0.0898 0.3531 0.7815 0.057 Uiso 1 1 calc R U
C13 C 0.2973(2) 0.54010(15) 0.90632(14) 0.0195(5) Uani 1 1 d . .
H13 H 0.3867 0.5343 0.9434 0.023 Uiso 1 1 calc R U
C14 C 0.2027(3) 0.61102(16) 0.94439(16) 0.0237(5) Uani 1 1 d . .
H14A H 0.1014 0.5952 0.9355 0.028 Uiso 1 1 calc R U
H14B H 0.2262 0.6184 1.0067 0.028 Uiso 1 1 calc R U
C15 C 0.2352(3) 0.69507(16) 0.89538(17) 0.0286(6) Uani 1 1 d . .
H15A H 0.1544 0.7364 0.8944 0.034 Uiso 1 1 calc R U
H15B H 0.3205 0.7248 0.9214 0.034 Uiso 1 1 calc R U
C16 C 0.2603(3) 0.66172(16) 0.80551(17) 0.0267(5) Uani 1 1 d . .
H16A H 0.1698 0.6541 0.7710 0.032 Uiso 1 1 calc R U
H16B H 0.3218 0.7024 0.7751 0.032 Uiso 1 1 calc R U
C17 C 0.4304(2) 0.53888(15) 0.77681(14) 0.0198(5) Uani 1 1 d . .
C18 C 0.4633(3) 0.57821(15) 0.69089(14) 0.0213(5) Uani 1 1 d . .
H18A H 0.5591 0.6047 0.6952 0.026 Uiso 1 1 calc R U
H18B H 0.3942 0.6252 0.6751 0.026 Uiso 1 1 calc R U
C19 C 0.4563(3) 0.50724(15) 0.62198(14) 0.0192(5) Uani 1 1 d . .
H19 H 0.5117 0.4550 0.6439 0.023 Uiso 1 1 calc R U
C20 C 0.2868(3) 0.39818(18) 0.57656(18) 0.0322(6) Uani 1 1 d . .
H20A H 0.3190 0.3966 0.5181 0.048 Uiso 1 1 calc R U
H20B H 0.1856 0.3843 0.5752 0.048 Uiso 1 1 calc R U
H20C H 0.3398 0.3548 0.6121 0.048 Uiso 1 1 calc R U
C21 C 0.5113(3) 0.53517(15) 0.53499(14) 0.0194(4) Uani 1 1 d . .
H21 H 0.4877 0.4853 0.4949 0.023 Uiso 1 1 calc R U
C22 C 0.6731(3) 0.54721(17) 0.53371(16) 0.0242(5) Uani 1 1 d . .
H22 H 0.7020 0.5948 0.5754 0.029 Uiso 1 1 calc R U
C23 C 0.7515(3) 0.4632(2) 0.5617(2) 0.0380(7) Uani 1 1 d . .
H23A H 0.7176 0.4142 0.5251 0.057 Uiso 1 1 calc R U
H23B H 0.7339 0.4502 0.6216 0.057 Uiso 1 1 calc R U
H23C H 0.8533 0.4713 0.5562 0.057 Uiso 1 1 calc R U
C24 C 0.7135(3) 0.57661(19) 0.44354(17) 0.0311(6) Uani 1 1 d . .
H24A H 0.6806 0.6378 0.4340 0.037 Uiso 1 1 calc R U
H24B H 0.8181 0.5769 0.4427 0.037 Uiso 1 1 calc R U
C25 C 0.6545(3) 0.5207(2) 0.36934(18) 0.0375(6) Uani 1 1 d . .
H25A H 0.6747 0.4586 0.3816 0.056 Uiso 1 1 calc R U
H25B H 0.6987 0.5379 0.3167 0.056 Uiso 1 1 calc R U
H25C H 0.5519 0.5293 0.3618 0.056 Uiso 1 1 calc R U
C26 C 0.4694(3) 0.70131(15) 0.52732(16) 0.0239(5) Uani 1 1 d . .
H26A H 0.4873 0.7379 0.4774 0.036 Uiso 1 1 calc R U
H26B H 0.5546 0.6994 0.5663 0.036 Uiso 1 1 calc R U
H26C H 0.3908 0.7263 0.5574 0.036 Uiso 1 1 calc R U
C27 C 0.3289(2) 0.59586(14) 0.43671(14) 0.0183(4) Uani 1 1 d . .
C28 C 0.2462(3) 0.67415(15) 0.39688(15) 0.0193(5) Uani 1 1 d . .
H28 H 0.2830 0.7299 0.4239 0.023 Uiso 1 1 calc R U
C29 C 0.0887(3) 0.66453(16) 0.41285(16) 0.0236(5) Uani 1 1 d . .
H29 H 0.0542 0.6070 0.3886 0.028 Uiso 1 1 calc R U
C30 C 0.0038(3) 0.73838(19) 0.3682(2) 0.0345(6) Uani 1 1 d . .
H30A H 0.0369 0.7952 0.3913 0.052 Uiso 1 1 calc R U
H30B H -0.0967 0.7310 0.3781 0.052 Uiso 1 1 calc R U
H30C H 0.0168 0.7364 0.3064 0.052 Uiso 1 1 calc R U
C31 C 0.0715(3) 0.6644(2) 0.50973(18) 0.0391(7) Uani 1 1 d . .
H31A H 0.1199 0.6130 0.5356 0.059 Uiso 1 1 calc R U
H31B H -0.0293 0.6619 0.5206 0.059 Uiso 1 1 calc R U
H31C H 0.1130 0.7182 0.5351 0.059 Uiso 1 1 calc R U
C32 C 0.3411(3) 0.74127(15) 0.27105(15) 0.0204(5) Uani 1 1 d . .
C33 C 0.3798(3) 0.72689(15) 0.17826(15) 0.0204(5) Uani 1 1 d . .
H33 H 0.3003 0.6961 0.1456 0.025 Uiso 1 1 calc R U
C34 C 0.2648(3) 0.85619(17) 0.10502(17) 0.0266(5) Uani 1 1 d . .
H34A H 0.2271 0.8211 0.0562 0.040 Uiso 1 1 calc R U
H34B H 0.2829 0.9163 0.0859 0.040 Uiso 1 1 calc R U
H34C H 0.1959 0.8574 0.1494 0.040 Uiso 1 1 calc R U
C35 C 0.5156(3) 0.67097(15) 0.17619(15) 0.0217(5) Uani 1 1 d . .
H35 H 0.4981 0.6156 0.2084 0.026 Uiso 1 1 calc R U
C36 C 0.5449(3) 0.64418(18) 0.08446(16) 0.0281(5) Uani 1 1 d . .
H36A H 0.4621 0.6136 0.0581 0.042 Uiso 1 1 calc R U
H36B H 0.6272 0.6050 0.0856 0.042 Uiso 1 1 calc R U
H36C H 0.5641 0.6968 0.0508 0.042 Uiso 1 1 calc R U
C37 C 0.6444(3) 0.71540(17) 0.22156(17) 0.0281(5) Uani 1 1 d . .
H37A H 0.6639 0.7708 0.1925 0.042 Uiso 1 1 calc R U
H37B H 0.7267 0.6765 0.2198 0.042 Uiso 1 1 calc R U
H37C H 0.6250 0.7273 0.2815 0.042 Uiso 1 1 calc R U
F1S F 0.8821(2) 0.51873(15) 0.04817(11) 0.0492(5) Uani 1 1 d . .
F2S F 0.97465(19) 0.42437(11) 0.13688(12) 0.0396(4) Uani 1 1 d . .
F3S F 0.8216(2) 0.51621(13) 0.17893(13) 0.0456(4) Uani 1 1 d . .
C4S C 0.9327(3) 0.5079(2) 0.12999(18) 0.0311(6) Uani 1 1 d . .
C5S C 1.0496(3) 0.57646(17) 0.15523(16) 0.0266(5) Uani 1 1 d . .
O1S O 1.16642(19) 0.54475(12) 0.18157(12) 0.0277(4) Uani 1 1 d . .
O2S O 1.0136(3) 0.65299(15) 0.14650(17) 0.0506(6) Uani 1 1 d . .
N1Y N 0.1896(3) 0.8178(2) 0.6759(2) 0.0548(8) Uani 1 1 d . .
C1Y C 0.0859(3) 0.85566(19) 0.6624(2) 0.0367(6) Uani 1 1 d . .
C2Y C -0.0443(3) 0.9036(2) 0.6422(2) 0.0407(7) Uani 1 1 d . .
H2Y1 H -0.0364 0.9364 0.5886 0.061 Uiso 1 1 calc R U
H2Y2 H -0.0610 0.9448 0.6889 0.061 Uiso 1 1 calc R U
H2Y3 H -0.1235 0.8622 0.6355 0.061 Uiso 1 1 calc R U

loop_
_atom_site_aniso_label
_atom_site_aniso_U_11
_atom_site_aniso_U_22
_atom_site_aniso_U_33
_atom_site_aniso_U_23
_atom_site_aniso_U_13
_atom_site_aniso_U_12
O1 0.0203(8) 0.0286(8) 0.0198(8) -0.0008(7) 0.0042(7) 0.0036(7)
O2 0.0193(8) 0.0295(9) 0.0187(8) -0.0032(6) -0.0011(6) 0.0025(6)
O3 0.0251(9) 0.0231(8) 0.0210(8) 0.0024(6) 0.0051(7) 0.0051(7)
O4 0.0215(9) 0.0279(9) 0.0229(8) 0.0007(7) 0.0028(7) -0.0057(7)
O5 0.0273(9) 0.0204(8) 0.0227(8) -0.0007(6) -0.0028(7) -0.0023(6)
O6 0.0468(12) 0.0253(9) 0.0224(8) -0.0043(7) 0.0101(8) -0.0133(8)
N1 0.0202(10) 0.0207(9) 0.0202(9) -0.0010(7) 0.0018(8) 0.0038(7)
N2 0.0262(12) 0.0352(12) 0.0295(11) 0.0047(9) 0.0015(9) 0.0007(9)
N3 0.0218(10) 0.0198(9) 0.0170(9) 0.0017(7) 0.0014(8) 0.0031(7)
N4 0.0209(10) 0.0185(9) 0.0169(9) -0.0005(7) 0.0008(8) -0.0032(7)
N5 0.0222(10) 0.0192(9) 0.0169(9) 0.0005(7) 0.0020(8) -0.0031(7)
N6 0.0206(10) 0.0213(9) 0.0178(9) 0.0013(7) 0.0034(8) -0.0023(7)
C1 0.0302(14) 0.0257(12) 0.0247(12) 0.0062(9) 0.0016(10) 0.0025(10)
C2 0.0416(16) 0.0264(13) 0.0309(13) 0.0043(10) -0.0071(12) -0.0007(11)
C3 0.0296(15) 0.0353(14) 0.0407(15) 0.0085(12) -0.0083(13) -0.0077(11)
C4 0.0244(14) 0.0395(15) 0.0389(15) 0.0093(12) 0.0028(12) -0.0044(11)
C5 0.0206(12) 0.0276(12) 0.0232(11) 0.0056(9) -0.0028(10) 0.0033(9)
C6 0.0267(13) 0.0294(12) 0.0183(10) -0.0010(9) -0.0008(10) 0.0023(10)
C7 0.0202(12) 0.0240(11) 0.0218(11) -0.0019(9) -0.0020(9) -0.0002(9)
C8 0.0190(12) 0.0189(10) 0.0182(10) 0.0027(8) 0.0038(9) -0.0008(9)
C9 0.0177(12) 0.0237(11) 0.0187(11) 0.0003(8) 0.0034(9) 0.0016(9)
C10 0.0212(12) 0.0300(12) 0.0300(13) 0.0062(10) 0.0010(10) -0.0039(10)
C11 0.0166(11) 0.0222(11) 0.0188(10) -0.0010(8) 0.0009(9) 0.0014(9)
C12 0.0257(14) 0.0596(18) 0.0270(13) -0.0171(13) -0.0050(11) 0.0016(12)
C13 0.0193(11) 0.0241(11) 0.0151(10) 0.0000(8) 0.0026(9) 0.0015(9)
C14 0.0233(12) 0.0257(11) 0.0225(11) -0.0037(9) 0.0050(10) 0.0018(9)
C15 0.0314(14) 0.0250(12) 0.0302(13) -0.0012(10) 0.0093(11) 0.0051(10)
C16 0.0284(13) 0.0255(12) 0.0266(12) 0.0036(9) 0.0041(10) 0.0087(10)
C17 0.0208(11) 0.0204(10) 0.0180(10) -0.0023(8) 0.0000(9) -0.0017(9)
C18 0.0257(12) 0.0206(11) 0.0178(11) -0.0002(9) 0.0037(9) -0.0017(9)
C19 0.0197(12) 0.0206(10) 0.0173(10) 0.0005(8) 0.0019(9) -0.0010(8)
C20 0.0390(16) 0.0300(13) 0.0272(12) 0.0008(10) -0.0009(11) -0.0148(12)
C21 0.0205(11) 0.0203(10) 0.0173(10) 0.0008(8) 0.0006(9) -0.0004(9)
C22 0.0205(12) 0.0313(12) 0.0209(11) 0.0019(9) 0.0022(9) -0.0023(9)
C23 0.0243(14) 0.0481(17) 0.0419(16) 0.0150(13) 0.0054(12) 0.0095(12)
C24 0.0240(13) 0.0404(14) 0.0297(13) 0.0057(11) 0.0080(11) 0.0001(11)
C25 0.0388(17) 0.0484(17) 0.0265(13) 0.0001(12) 0.0124(12) 0.0056(13)
C26 0.0296(14) 0.0206(11) 0.0212(11) 0.0003(9) -0.0011(10) -0.0050(9)
C27 0.0186(11) 0.0211(11) 0.0155(10) 0.0016(8) 0.0039(9) -0.0023(9)
C28 0.0205(12) 0.0204(11) 0.0174(10) 0.0009(8) 0.0036(9) -0.0007(9)
C29 0.0211(12) 0.0284(12) 0.0217(11) 0.0009(9) 0.0036(9) -0.0006(9)
C30 0.0233(13) 0.0347(14) 0.0455(16) 0.0031(12) 0.0035(12) 0.0059(11)
C31 0.0268(15) 0.065(2) 0.0264(13) -0.0019(13) 0.0102(12) -0.0011(14)
C32 0.0221(12) 0.0214(11) 0.0181(11) -0.0003(8) 0.0031(9) -0.0017(9)
C33 0.0242(12) 0.0195(11) 0.0177(11) 0.0004(8) 0.0027(9) -0.0048(9)
C34 0.0221(13) 0.0284(12) 0.0293(12) 0.0026(10) 0.0017(10) 0.0017(10)
C35 0.0244(13) 0.0210(11) 0.0198(11) 0.0001(9) 0.0015(9) 0.0001(9)
C36 0.0287(14) 0.0327(13) 0.0229(12) -0.0037(10) 0.0034(10) 0.0024(10)
C37 0.0255(13) 0.0296(12) 0.0283(13) -0.0028(10) -0.0040(10) 0.0026(10)
F1S 0.0384(10) 0.0783(14) 0.0298(8) -0.0056(9) -0.0067(8) -0.0085(9)
F2S 0.0349(9) 0.0346(8) 0.0506(10) -0.0109(7) 0.0122(8) -0.0059(7)
F3S 0.0291(9) 0.0628(12) 0.0468(10) -0.0048(9) 0.0189(8) 0.0023(8)
C4S 0.0233(14) 0.0437(15) 0.0268(12) -0.0059(11) 0.0057(11) 0.0032(11)
C5S 0.0287(14) 0.0292(13) 0.0219(11) -0.0022(9) 0.0013(10) 0.0021(10)
O1S 0.0236(9) 0.0300(9) 0.0294(9) -0.0079(7) -0.0004(7) 0.0030(7)
O2S 0.0578(15) 0.0317(11) 0.0598(15) -0.0016(10) -0.0171(12) 0.0136(10)
N1Y 0.0436(17) 0.0411(15) 0.079(2) 0.0161(14) -0.0064(16) 0.0042(13)
C1Y 0.0393(17) 0.0260(12) 0.0445(16) 0.0071(11) -0.0002(13) -0.0028(12)
C2Y 0.0365(17) 0.0370(15) 0.0486(17) 0.0043(13) 0.0014(14) 0.0027(12)

loop_
_atom_type_symbol
_atom_type_description
_atom_type_scat_dispersion_real
_atom_type_scat_dispersion_imag
_atom_type_scat_source
C C 0.0181 0.0091 'International Tables Vol C Tables 4.2.6.8 and 6.1.1.4'
H H 0.0000 0.0000 'International Tables Vol C Tables 4.2.6.8 and 6.1.1.4'
N N 0.0311 0.0180 'International Tables Vol C Tables 4.2.6.8 and 6.1.1.4'
O O 0.0492 0.0322 'International Tables Vol C Tables 4.2.6.8 and 6.1.1.4'
F F 0.0727 0.0534 'International Tables Vol C Tables 4.2.6.8 and 6.1.1.4'

loop_
_geom_angle_atom_site_label_1
_geom_angle_atom_site_label_2
_geom_angle_atom_site_label_3
_geom_angle
C12 O2 C11 113.77(19)
C20 O4 C19 113.4(2)
C8 N1 C7 123.4(2)
C8 N1 H1N 118.3
C7 N1 H1N 118.3
C4 N2 C5 117.8(3)
C17 N3 C16 127.6(2)
C17 N3 C13 120.02(19)
C16 N3 C13 111.69(19)
C27 N4 C26 121.89(19)
C27 N4 C21 117.67(18)
C26 N4 C21 120.42(18)
C32 N5 C28 121.04(19)
C32 N5 H5N 119.5
C28 N5 H5N 119.5
C34 N6 C33 113.30(19)
C34 N6 H6A 108.9
C33 N6 H6A 108.9
C34 N6 H6B 108.9
C33 N6 H6B 108.9
H6A N6 H6B 107.7
C2 C1 C5 119.9(3)
C2 C1 H1 120.1
C5 C1 H1 120.1
C1 C2 C3 118.8(3)
C1 C2 H2 120.6
C3 C2 H2 120.6
C4 C3 C2 117.8(3)
C4 C3 H3 121.1
C2 C3 H3 121.1
N2 C4 C3 124.0(3)
N2 C4 H4 118.0
C3 C4 H4 118.0
N2 C5 C1 121.6(2)
N2 C5 C6 115.8(2)
C1 C5 C6 122.6(2)
C5 C6 C7 114.8(2)
C5 C6 H6C 108.6
C7 C6 H6C 108.6
C5 C6 H6D 108.6
C7 C6 H6D 108.6
H6C C6 H6D 107.5
N1 C7 C6 111.2(2)
N1 C7 H7A 109.4
C6 C7 H7A 109.4
N1 C7 H7B 109.4
C6 C7 H7B 109.4
H7A C7 H7B 108.0
O1 C8 N1 123.1(2)
O1 C8 C9 121.2(2)
N1 C8 C9 115.6(2)
C8 C9 C10 108.00(19)
C8 C9 C11 111.16(19)
C10 C9 C11 112.03(19)
C8 C9 H9 108.5
C10 C9 H9 108.5
C11 C9 H9 108.5
C9 C10 H10A 109.5
C9 C10 H10B 109.5
H10A C10 H10B 109.5
C9 C10 H10C 109.5
H10A C10 H10C 109.5
H10B C10 H10C 109.5
O2 C11 C13 109.52(18)
O2 C11 C9 109.07(19)
C13 C11 C9 111.13(18)
O2 C11 H11 109.0
C13 C11 H11 109.0
C9 C11 H11 109.0
O2 C12 H12A 109.5
O2 C12 H12B 109.5
H12A C12 H12B 109.5
O2 C12 H12C 109.5
H12A C12 H12C 109.5
H12B C12 H12C 109.5
N3 C13 C11 112.07(18)
N3 C13 C14 103.78(18)
C11 C13 C14 113.2(2)
N3 C13 H13 109.2
C11 C13 H13 109.2
C14 C13 H13 109.2
C15 C14 C13 104.6(2)
C15 C14 H14A 110.8
C13 C14 H14A 110.8
C15 C14 H14B 110.8
C13 C14 H14B 110.8
H14A C14 H14B 108.9
C16 C15 C14 103.2(2)
C16 C15 H15A 111.1
C14 C15 H15A 111.1
C16 C15 H15B 111.1
C14 C15 H15B 111.1
H15A C15 H15B 109.1
N3 C16 C15 103.0(2)
N3 C16 H16A 111.2
C15 C16 H16A 111.2
N3 C16 H16B 111.2
C15 C16 H16B 111.2
H16A C16 H16B 109.1
O3 C17 N3 121.0(2)
O3 C17 C18 120.0(2)
N3 C17 C18 119.0(2)
C17 C18 C19 110.01(18)
C17 C18 H18A 109.7
C19 C18 H18A 109.7
C17 C18 H18B 109.7
C19 C18 H18B 109.7
H18A C18 H18B 108.2
O4 C19 C18 104.86(19)
O4 C19 C21 110.37(18)
C18 C19 C21 115.08(18)
O4 C19 H19 108.8
C18 C19 H19 108.8
C21 C19 H19 108.8
O4 C20 H20A 109.5
O4 C20 H20B 109.5
H20A C20 H20B 109.5
O4 C20 H20C 109.5
H20A C20 H20C 109.5
H20B C20 H20C 109.5
N4 C21 C19 111.55(19)
N4 C21 C22 112.34(19)
C19 C21 C22 115.58(18)
N4 C21 H21 105.5
C19 C21 H21 105.5
C22 C21 H21 105.5
C23 C22 C21 111.2(2)
C23 C22 C24 111.0(2)
C21 C22 C24 110.28(19)
C23 C22 H22 108.1
C21 C22 H22 108.1
C24 C22 H22 108.1
C22 C23 H23A 109.5
C22 C23 H23B 109.5
H23A C23 H23B 109.5
C22 C23 H23C 109.5
H23A C23 H23C 109.5
H23B C23 H23C 109.5
C25 C24 C22 115.6(2)
C25 C24 H24A 108.4
C22 C24 H24A 108.4
C25 C24 H24B 108.4
C22 C24 H24B 108.4
H24A C24 H24B 107.4
C24 C25 H25A 109.5
C24 C25 H25B 109.5
H25A C25 H25B 109.5
C24 C25 H25C 109.5
H25A C25 H25C 109.5
H25B C25 H25C 109.5
N4 C26 H26A 109.5
N4 C26 H26B 109.5
H26A C26 H26B 109.5
N4 C26 H26C 109.5
H26A C26 H26C 109.5
H26B C26 H26C 109.5
O5 C27 N4 123.5(2)
O5 C27 C28 117.64(19)
N4 C27 C28 118.80(19)
N5 C28 C29 113.04(19)
N5 C28 C27 106.21(18)
C29 C28 C27 109.70(18)
N5 C28 H28 109.3
C29 C28 H28 109.3
C27 C28 H28 109.3
C30 C29 C31 111.6(2)
C30 C29 C28 110.2(2)
C31 C29 C28 108.9(2)
C30 C29 H29 108.7
C31 C29 H29 108.7
C28 C29 H29 108.7
C29 C30 H30A 109.5
C29 C30 H30B 109.5
H30A C30 H30B 109.5
C29 C30 H30C 109.5
H30A C30 H30C 109.5
H30B C30 H30C 109.5
C29 C31 H31A 109.5
C29 C31 H31B 109.5
H31A C31 H31B 109.5
C29 C31 H31C 109.5
H31A C31 H31C 109.5
H31B C31 H31C 109.5
O6 C32 N5 125.4(2)
O6 C32 C33 119.4(2)
N5 C32 C33 115.0(2)
N6 C33 C32 106.37(18)
N6 C33 C35 111.79(19)
C32 C33 C35 110.24(19)
N6 C33 H33 109.5
C32 C33 H33 109.5
C35 C33 H33 109.5
N6 C34 H34A 109.5
N6 C34 H34B 109.5
H34A C34 H34B 109.5
N6 C34 H34C 109.5
H34A C34 H34C 109.5
H34B C34 H34C 109.5
C36 C35 C37 111.5(2)
C36 C35 C33 111.4(2)
C37 C35 C33 112.8(2)
C36 C35 H35 106.9
C37 C35 H35 106.9
C33 C35 H35 106.9
C35 C36 H36A 109.5
C35 C36 H36B 109.5
H36A C36 H36B 109.5
C35 C36 H36C 109.5
H36A C36 H36C 109.5
H36B C36 H36C 109.5
C35 C37 H37A 109.5
C35 C37 H37B 109.5
H37A C37 H37B 109.5
C35 C37 H37C 109.5
H37A C37 H37C 109.5
H37B C37 H37C 109.5
F2S C4S F3S 106.5(2)
F2S C4S F1S 106.2(2)
F3S C4S F1S 106.4(2)
F2S C4S C5S 114.5(2)
F3S C4S C5S 111.3(2)
F1S C4S C5S 111.4(2)
O2S C5S O1S 129.8(3)
O2S C5S C4S 115.0(2)
O1S C5S C4S 115.2(2)
N1Y C1Y C2Y 178.0(4)
C1Y C2Y H2Y1 109.5
C1Y C2Y H2Y2 109.5
H2Y1 C2Y H2Y2 109.5
C1Y C2Y H2Y3 109.5
H2Y1 C2Y H2Y3 109.5
H2Y2 C2Y H2Y3 109.5

loop_
_geom_bond_atom_site_label_1
_geom_bond_atom_site_label_2
_geom_bond_distance
O1 C8 1.245(3)
O2 C12 1.415(3)
O2 C11 1.433(3)
O3 C17 1.237(3)
O4 C20 1.423(3)
O4 C19 1.430(3)
O5 C27 1.229(3)
O6 C32 1.233(3)
N1 C8 1.332(3)
N1 C7 1.462(3)
N1 H1N 0.8800
N2 C4 1.342(4)
N2 C5 1.347(4)
N3 C17 1.343(3)
N3 C16 1.469(3)
N3 C13 1.479(3)
N4 C27 1.353(3)
N4 C26 1.474(3)
N4 C21 1.475(3)
N5 C32 1.332(3)
N5 C28 1.461(3)
N5 H5N 0.8800
N6 C34 1.487(3)
N6 C33 1.496(3)
N6 H6A 0.9100
N6 H6B 0.9100
C1 C2 1.384(4)
C1 C5 1.386(4)
C1 H1 0.9500
C2 C3 1.387(5)
C2 H2 0.9500
C3 C4 1.382(5)
C3 H3 0.9500
C4 H4 0.9500
C5 C6 1.513(3)
C6 C7 1.534(3)
C6 H6C 0.9900
C6 H6D 0.9900
C7 H7A 0.9900
C7 H7B 0.9900
C8 C9 1.524(3)
C9 C10 1.533(3)
C9 C11 1.535(3)
C9 H9 1.0000
C10 H10A 0.9800
C10 H10B 0.9800
C10 H10C 0.9800
C11 C13 1.526(3)
C11 H11 1.0000
C12 H12A 0.9800
C12 H12B 0.9800
C12 H12C 0.9800
C13 C14 1.543(3)
C13 H13 1.0000
C14 C15 1.530(3)
C14 H14A 0.9900
C14 H14B 0.9900
C15 C16 1.523(3)
C15 H15A 0.9900
C15 H15B 0.9900
C16 H16A 0.9900
C16 H16B 0.9900
C17 C18 1.517(3)
C18 C19 1.522(3)
C18 H18A 0.9900
C18 H18B 0.9900
C19 C21 1.542(3)
C19 H19 1.0000
C20 H20A 0.9800
C20 H20B 0.9800
C20 H20C 0.9800
C21 C22 1.543(3)
C21 H21 1.0000
C22 C23 1.528(4)
C22 C24 1.546(3)
C22 H22 1.0000
C23 H23A 0.9800
C23 H23B 0.9800
C23 H23C 0.9800
C24 C25 1.516(4)
C24 H24A 0.9900
C24 H24B 0.9900
C25 H25A 0.9800
C25 H25B 0.9800
C25 H25C 0.9800
C26 H26A 0.9800
C26 H26B 0.9800
C26 H26C 0.9800
C27 C28 1.536(3)
C28 C29 1.532(3)
C28 H28 1.0000
C29 C30 1.525(4)
C29 C31 1.530(3)
C29 H29 1.0000
C30 H30A 0.9800
C30 H30B 0.9800
C30 H30C 0.9800
C31 H31A 0.9800
C31 H31B 0.9800
C31 H31C 0.9800
C32 C33 1.530(3)
C33 C35 1.543(3)
C33 H33 1.0000
C34 H34A 0.9800
C34 H34B 0.9800
C34 H34C 0.9800
C35 C36 1.530(3)
C35 C37 1.529(3)
C35 H35 1.0000
C36 H36A 0.9800
C36 H36B 0.9800
C36 H36C 0.9800
C37 H37A 0.9800
C37 H37B 0.9800
C37 H37C 0.9800
F1S C4S 1.346(3)
F2S C4S 1.334(3)
F3S C4S 1.342(3)
C4S C5S 1.553(4)
C5S O2S 1.218(4)
C5S O1S 1.253(3)
N1Y C1Y 1.146(5)
C1Y C2Y 1.450(4)
C2Y H2Y1 0.9800
C2Y H2Y2 0.9800
C2Y H2Y3 0.9800
